data_2231525
loop_
_publ_author_name
'Shen, Jin-Bei'
'Liu, Jia-Lu'
'Zhao, Guo-Liang'

_publ_section_title
;
 Tetrakis(\m-2-phenoxypropionato)-\k^3^<i>O</i>,<i>O</i>':<i>O</i>';\k^3^<i>O</i>:<i>O</i>,<i>O</i>',\k^4^<i>O</i>:<i>O</i>'-bis[(1,10-phenanthroline-\k^2^<i>N</i>,<i>N</i>')(2-phenoxypropionato-\k^2^<i>O</i>,<i>O</i>')praseodymium(III)]
;
_journal_coeditor_code HB6378
_journal_issue 9
_journal_name_full 'Acta Crystallographica Section E'
_journal_page_first m1321
_journal_paper_doi 10.1107/S1600536811034702
_journal_volume 67
_journal_year 2011
_chemical_formula_iupac '[Pr2 (C9 H9 O3)6 (C12 H8 N2)2]'
_chemical_formula_moiety 'C78 H70 N4 O18 Pr2'
_chemical_formula_sum 'C78 H70 N4 O18 Pr2'
_chemical_formula_weight 1633.20
_chemical_name_systematic
;
Tetrakis(\m-2-phenoxypropionato)-\k^3^<i>O</i>,<i>O</i>':<i>O</i>';
\k^3^<i>O</i>:<i>O</i>,<i>O</i>',\k^4^<i>O</i>:<i>O</i>'-
bis[(1,10-phenanthroline-\k^2^<i>N</i>,<i>N</i>')(2-
phenoxypropionato-\k^2^<i>O</i>,<i>O</i>')praseodymium(III)]
;
_space_group_IT_number 14
_symmetry_cell_setting monoclinic
_symmetry_space_group_name_Hall '-P 2ybc'
_symmetry_space_group_name_H-M 'P 1 21/c 1'
_atom_sites_solution_hydrogens geom
_atom_sites_solution_primary direct
_atom_sites_solution_secondary difmap
_audit_creation_method SHELXL-97
_cell_angle_alpha 90.00
_cell_angle_beta 120.2040(10)
_cell_angle_gamma 90.00
_cell_formula_units_Z 2
_cell_length_a 11.5142(2)
_cell_length_b 25.8845(4)
_cell_length_c 13.9275(2)
_cell_measurement_reflns_used 9918
_cell_measurement_temperature 296(2)
_cell_measurement_theta_max 25.00
_cell_measurement_theta_min 1.87
_cell_volume 3587.41(10)
_computing_cell_refinement 'SAINT (Bruker, 2006)'
_computing_data_collection 'APEX2 (Bruker, 2006)'
_computing_data_reduction 'SAINT (Bruker, 2006)'
_computing_molecular_graphics 'SHELXTL (Sheldrick, 2008)'
_computing_publication_material 'SHELXL97 (Sheldrick, 2008)'
_computing_structure_refinement 'SHELXL97 (Sheldrick, 2008)'
_computing_structure_solution 'SHELXS97 (Sheldrick, 2008)'
_diffrn_ambient_temperature 296(2)
_diffrn_measured_fraction_theta_full 1.000
_diffrn_measured_fraction_theta_max 1.000
_diffrn_measurement_device_type 'Bruker APEXII CCD'
_diffrn_measurement_method '\f and \w'
_diffrn_radiation_monochromator graphite
_diffrn_radiation_source 'fine-focus sealed tube'
_diffrn_radiation_type MoK\a
_diffrn_radiation_wavelength 0.71073
_diffrn_reflns_av_R_equivalents 0.0331
_diffrn_reflns_av_sigmaI/netI 0.0185
_diffrn_reflns_limit_h_max 13
_diffrn_reflns_limit_h_min -13
_diffrn_reflns_limit_k_max 30
_diffrn_reflns_limit_k_min -30
_diffrn_reflns_limit_l_max 16
_diffrn_reflns_limit_l_min -16
_diffrn_reflns_number 48041
_diffrn_reflns_theta_full 25.00
_diffrn_reflns_theta_max 25.00
_diffrn_reflns_theta_min 1.87
_exptl_absorpt_coefficient_mu 1.416
_exptl_absorpt_correction_T_max 0.862
_exptl_absorpt_correction_T_min 0.779
_exptl_absorpt_correction_type multi-scan
_exptl_absorpt_process_details '(SADABS; Sheldrick, 1996)'
_exptl_crystal_colour colourless
_exptl_crystal_density_diffrn 1.512
_exptl_crystal_density_method 'not measured'
_exptl_crystal_description block
_exptl_crystal_F_000 1656
_exptl_crystal_size_max 0.39
_exptl_crystal_size_mid 0.15
_exptl_crystal_size_min 0.11
_refine_diff_density_max 0.359
_refine_diff_density_min -0.300
_refine_ls_extinction_method none
_refine_ls_goodness_of_fit_ref 1.023
_refine_ls_hydrogen_treatment constr
_refine_ls_matrix_type full
_refine_ls_number_parameters 464
_refine_ls_number_reflns 6322
_refine_ls_number_restraints 0
_refine_ls_restrained_S_all 1.023
_refine_ls_R_factor_all 0.0291
_refine_ls_R_factor_gt 0.0222
_refine_ls_shift/su_max 0.001
_refine_ls_shift/su_mean 0.000
_refine_ls_structure_factor_coef Fsqd
_refine_ls_weighting_details 'calc w=1/[\s^2^(Fo^2^)+(0.0206P)^2^+2.1730P] where P=(Fo^2^+2Fc^2^)/3'
_refine_ls_weighting_scheme calc
_refine_ls_wR_factor_gt 0.0484
_refine_ls_wR_factor_ref 0.0508
_reflns_number_gt 5424
_reflns_number_total 6322
_reflns_threshold_expression I>2\s(I)
_cod_data_source_file hb6378.cif
_cod_data_source_block I
_cod_original_sg_symbol_H-M 'P 21/c'
_cod_database_code 2231525
_cod_database_fobs_code 2231525

loop_
_symmetry_equiv_pos_as_xyz
'x, y, z'
'-x, y+1/2, -z+1/2'
'-x, -y, -z'
'x, -y-1/2, z-1/2'

loop_
_atom_site_type_symbol
_atom_site_label
_atom_site_fract_x
_atom_site_fract_y
_atom_site_fract_z
_atom_site_U_iso_or_equiv
_atom_site_adp_type
_atom_site_calc_flag
_atom_site_refinement_flags
_atom_site_occupancy
_atom_site_symmetry_multiplicity
Pr Pr1 0.546191(11) 0.002649(4) 0.661778(9) 0.02753(5) Uani d . 1 1
O O1 0.46480(16) 0.08618(6) 0.70264(14) 0.0424(4) Uani d . 1 1
O O2 0.37328(19) 0.01491(7) 0.71925(16) 0.0492(4) Uani d . 1 1
O O3 0.4013(2) 0.13518(7) 0.84788(15) 0.0565(5) Uani d . 1 1
O O4 0.76114(15) -0.04330(6) 0.69975(12) 0.0377(4) Uani d . 1 1
O O5 0.62273(15) -0.03201(6) 0.52110(12) 0.0369(4) Uani d . 1 1
O O6 0.91161(16) -0.11113(6) 0.65422(15) 0.0463(4) Uani d . 1 1
O O7 0.41578(17) -0.07295(6) 0.56205(13) 0.0426(4) Uani d . 1 1
O O9 0.17325(18) -0.15454(7) 0.34639(15) 0.0534(5) Uani d . 1 1
N N1 0.72109(19) 0.03022(7) 0.86545(15) 0.0347(4) Uani d . 1 1
N N2 0.62664(19) -0.06860(7) 0.82227(15) 0.0347(4) Uani d . 1 1
C C1 0.3932(2) 0.06264(10) 0.73207(19) 0.0382(6) Uani d . 1 1
C C2 0.3224(3) 0.09314(10) 0.7824(2) 0.0487(7) Uani d . 1 1
H H2 0.3025 0.0701 0.8280 0.058 Uiso calc R 1 1
C C3 0.1929(3) 0.11599(13) 0.6903(3) 0.0710(10) Uani d . 1 1
H H3A 0.1486 0.1348 0.7221 0.106 Uiso calc R 1 1
H H3B 0.1353 0.0887 0.6443 0.106 Uiso calc R 1 1
H H3C 0.2127 0.1389 0.6462 0.106 Uiso calc R 1 1
C C4 0.5091(3) 0.12558(10) 0.9521(2) 0.0467(6) Uani d . 1 1
C C5 0.5450(3) 0.07740(11) 1.0007(2) 0.0537(7) Uani d . 1 1
H H5 0.4984 0.0481 0.9618 0.064 Uiso calc R 1 1
C C6 0.6518(3) 0.07361(14) 1.1085(3) 0.0663(9) Uani d . 1 1
H H6 0.6765 0.0414 1.1424 0.080 Uiso calc R 1 1
C C7 0.7217(3) 0.11654(16) 1.1663(3) 0.0721(10) Uani d . 1 1
H H7 0.7927 0.1136 1.2389 0.087 Uiso calc R 1 1
C C8 0.6857(3) 0.16404(15) 1.1155(3) 0.0723(9) Uani d . 1 1
H H8 0.7334 0.1933 1.1537 0.087 Uiso calc R 1 1
C C9 0.5805(3) 0.16858(12) 1.0096(3) 0.0614(8) Uani d . 1 1
H H9 0.5570 0.2009 0.9760 0.074 Uiso calc R 1 1
C C10 0.7320(2) -0.04845(8) 0.60161(18) 0.0298(5) Uani d . 1 1
C C11 0.8302(2) -0.07360(9) 0.5733(2) 0.0385(5) Uani d . 1 1
H H11 0.7804 -0.0901 0.5002 0.046 Uiso calc R 1 1
C C12 0.9243(3) -0.03343(11) 0.5717(3) 0.0565(7) Uani d . 1 1
H H12A 0.9854 -0.0496 0.5530 0.085 Uiso calc R 1 1
H H12B 0.9742 -0.0177 0.6437 0.085 Uiso calc R 1 1
H H12C 0.8732 -0.0075 0.5174 0.085 Uiso calc R 1 1
C C13 0.8491(3) -0.15404(10) 0.6641(2) 0.0493(7) Uani d . 1 1
C C14 0.7182(3) -0.16731(12) 0.5909(3) 0.0878(12) Uani d . 1 1
H H14 0.6647 -0.1461 0.5306 0.105 Uiso calc R 1 1
C C15 0.6667(4) -0.21245(14) 0.6076(4) 0.1154(17) Uani d . 1 1
H H15 0.5785 -0.2217 0.5570 0.139 Uiso calc R 1 1
C C16 0.7412(4) -0.24346(14) 0.6956(4) 0.0997(14) Uani d . 1 1
H H16 0.7047 -0.2735 0.7060 0.120 Uiso calc R 1 1
C C17 0.8718(4) -0.22981(13) 0.7696(3) 0.0886(12) Uani d . 1 1
H H17 0.9243 -0.2507 0.8307 0.106 Uiso calc R 1 1
C C18 0.9250(3) -0.18527(12) 0.7534(3) 0.0687(9) Uani d . 1 1
H H18 1.0135 -0.1763 0.8038 0.082 Uiso calc R 1 1
C C19 0.3420(2) -0.08871(8) 0.46418(19) 0.0341(5) Uani d . 1 1
C C20 0.2600(2) -0.13672(9) 0.4556(2) 0.0417(6) Uani d . 1 1
H H20 0.3228 -0.1646 0.4975 0.050 Uiso calc R 1 1
C C21 0.1745(3) -0.12638(12) 0.5076(3) 0.0660(9) Uani d . 1 1
H H21A 0.1244 -0.1569 0.5027 0.099 Uiso calc R 1 1
H H21B 0.1136 -0.0985 0.4689 0.099 Uiso calc R 1 1
H H21C 0.2313 -0.1171 0.5842 0.099 Uiso calc R 1 1
C C22 0.2245(3) -0.18306(9) 0.2932(2) 0.0501(7) Uani d . 1 1
C C23 0.1281(4) -0.20964(11) 0.2017(3) 0.0738(10) Uani d . 1 1
H H23 0.0385 -0.2087 0.1832 0.089 Uiso calc R 1 1
C C24 0.1666(6) -0.23746(15) 0.1385(3) 0.1089(16) Uani d . 1 1
H H24 0.1024 -0.2555 0.0767 0.131 Uiso calc R 1 1
C C25 0.2973(7) -0.23900(16) 0.1650(4) 0.1140(18) Uani d . 1 1
H H25 0.3223 -0.2582 0.1218 0.137 Uiso calc R 1 1
C C26 0.3914(5) -0.21248(13) 0.2546(4) 0.0915(12) Uani d . 1 1
H H26 0.4806 -0.2133 0.2720 0.110 Uiso calc R 1 1
C C27 0.3564(3) -0.18453(10) 0.3201(3) 0.0627(8) Uani d . 1 1
H H27 0.4215 -0.1668 0.3819 0.075 Uiso calc R 1 1
C C28 0.5822(3) -0.11652(10) 0.8031(2) 0.0465(6) Uani d . 1 1
H H28 0.5085 -0.1242 0.7340 0.056 Uiso calc R 1 1
C C29 0.6391(3) -0.15632(10) 0.8804(2) 0.0567(7) Uani d . 1 1
H H29 0.6030 -0.1895 0.8633 0.068 Uiso calc R 1 1
C C30 0.7479(3) -0.14596(11) 0.9811(2) 0.0542(7) Uani d . 1 1
H H30 0.7878 -0.1722 1.0333 0.065 Uiso calc R 1 1
C C31 0.9145(3) -0.08185(11) 1.1101(2) 0.0494(7) Uani d . 1 1
H H31 0.9591 -0.1072 1.1638 0.059 Uiso calc R 1 1
C C32 0.9588(3) -0.03319(11) 1.1318(2) 0.0472(6) Uani d . 1 1
H H32A 1.0332 -0.0253 1.2004 0.057 Uiso calc R 1 1
C C33 0.9364(2) 0.05855(10) 1.0712(2) 0.0453(6) Uani d . 1 1
H H33 1.0090 0.0682 1.1394 0.054 Uiso calc R 1 1
C C34 0.8710(3) 0.09436(10) 0.9907(2) 0.0464(6) Uani d . 1 1
H H34 0.8970 0.1288 1.0034 0.056 Uiso calc R 1 1
C C35 0.7639(2) 0.07872(9) 0.8881(2) 0.0418(6) Uani d . 1 1
H H35 0.7204 0.1035 0.8330 0.050 Uiso calc R 1 1
C C36 0.7998(2) -0.09593(10) 1.0061(2) 0.0411(6) Uani d . 1 1
C C37 0.7352(2) -0.05791(9) 0.92362(18) 0.0340(5) Uani d . 1 1
C C38 0.8945(2) 0.00699(9) 1.05175(19) 0.0388(6) Uani d . 1 1
C C39 0.7839(2) -0.00576(9) 0.94667(18) 0.0326(5) Uani d . 1 1
O O8 0.33109(16) -0.06946(6) 0.37794(13) 0.0378(4) Uani d . 1 1

loop_
_atom_site_aniso_label
_atom_site_aniso_U_11
_atom_site_aniso_U_22
_atom_site_aniso_U_33
_atom_site_aniso_U_12
_atom_site_aniso_U_13
_atom_site_aniso_U_23
Pr1 0.02559(7) 0.03155(7) 0.02071(7) 0.00024(5) 0.00814(5) -0.00049(5)
O1 0.0421(10) 0.0395(9) 0.0467(11) 0.0002(8) 0.0233(9) -0.0037(8)
O2 0.0559(12) 0.0421(10) 0.0618(12) -0.0025(8) 0.0387(10) -0.0063(8)
O3 0.0643(13) 0.0493(11) 0.0431(11) 0.0116(9) 0.0176(10) -0.0090(8)
O4 0.0308(9) 0.0521(10) 0.0239(9) 0.0076(7) 0.0089(7) 0.0022(7)
O5 0.0315(9) 0.0429(9) 0.0259(9) 0.0063(7) 0.0067(7) 0.0004(7)
O6 0.0295(9) 0.0438(10) 0.0528(11) 0.0070(7) 0.0113(8) 0.0006(8)
O7 0.0473(10) 0.0424(9) 0.0284(9) -0.0123(8) 0.0119(8) -0.0030(7)
O9 0.0438(11) 0.0493(11) 0.0524(12) -0.0104(8) 0.0133(9) -0.0103(9)
N1 0.0341(11) 0.0395(11) 0.0248(10) 0.0007(9) 0.0106(9) -0.0006(8)
N2 0.0317(11) 0.0407(11) 0.0277(10) -0.0013(8) 0.0120(9) 0.0011(8)
C1 0.0314(13) 0.0477(15) 0.0273(13) 0.0065(11) 0.0086(11) -0.0031(10)
C2 0.0475(16) 0.0541(16) 0.0436(16) 0.0063(13) 0.0223(13) -0.0095(12)
C3 0.0484(18) 0.097(2) 0.056(2) 0.0252(17) 0.0181(15) -0.0155(17)
C4 0.0482(16) 0.0559(16) 0.0384(15) 0.0069(13) 0.0235(13) -0.0087(12)
C5 0.0551(17) 0.0578(18) 0.0479(17) -0.0002(14) 0.0258(15) -0.0004(13)
C6 0.062(2) 0.086(2) 0.053(2) 0.0104(17) 0.0297(17) 0.0183(17)
C7 0.0491(19) 0.121(3) 0.0392(18) 0.001(2) 0.0174(15) -0.0113(19)
C8 0.056(2) 0.085(2) 0.067(2) -0.0097(18) 0.0240(18) -0.0295(19)
C9 0.061(2) 0.0547(17) 0.066(2) 0.0027(15) 0.0302(17) -0.0144(15)
C10 0.0248(12) 0.0290(11) 0.0300(13) -0.0008(9) 0.0096(10) 0.0011(9)
C11 0.0344(13) 0.0442(14) 0.0332(13) 0.0043(11) 0.0143(11) -0.0033(10)
C12 0.0491(17) 0.0701(19) 0.0631(19) -0.0027(14) 0.0376(16) 0.0024(15)
C13 0.0419(15) 0.0383(14) 0.0585(18) 0.0066(12) 0.0185(14) -0.0025(12)
C14 0.056(2) 0.0503(18) 0.102(3) -0.0075(15) -0.0007(19) 0.0150(18)
C15 0.072(3) 0.059(2) 0.149(4) -0.0209(19) 0.006(3) 0.022(2)
C16 0.095(3) 0.052(2) 0.130(4) -0.012(2) 0.040(3) 0.015(2)
C17 0.098(3) 0.059(2) 0.088(3) 0.007(2) 0.031(2) 0.0225(19)
C18 0.061(2) 0.0597(19) 0.065(2) 0.0054(16) 0.0159(17) 0.0046(16)
C19 0.0309(13) 0.0328(12) 0.0331(14) -0.0004(10) 0.0121(11) -0.0015(10)
C20 0.0394(14) 0.0412(13) 0.0348(14) -0.0099(11) 0.0113(12) -0.0003(11)
C21 0.059(2) 0.079(2) 0.070(2) -0.0218(16) 0.0396(18) -0.0074(17)
C22 0.065(2) 0.0302(13) 0.0500(17) -0.0057(12) 0.0255(15) -0.0036(11)
C23 0.082(2) 0.0430(17) 0.066(2) -0.0033(16) 0.0143(19) -0.0068(15)
C24 0.159(5) 0.066(3) 0.063(3) 0.002(3) 0.028(3) -0.0196(19)
C25 0.205(6) 0.061(2) 0.113(4) 0.001(3) 0.108(4) -0.018(2)
C26 0.128(4) 0.052(2) 0.134(4) 0.003(2) 0.095(3) -0.003(2)
C27 0.074(2) 0.0387(15) 0.077(2) -0.0040(14) 0.0397(19) -0.0069(14)
C28 0.0466(16) 0.0465(15) 0.0369(14) -0.0077(12) 0.0139(12) 0.0008(11)
C29 0.066(2) 0.0414(15) 0.0558(19) -0.0033(13) 0.0254(16) 0.0071(13)
C30 0.0571(18) 0.0521(16) 0.0478(17) 0.0115(14) 0.0223(15) 0.0183(13)
C31 0.0452(16) 0.0628(18) 0.0329(15) 0.0164(13) 0.0141(12) 0.0130(12)
C32 0.0366(14) 0.0701(19) 0.0235(13) 0.0086(13) 0.0066(11) 0.0006(12)
C33 0.0364(14) 0.0622(17) 0.0276(13) -0.0066(12) 0.0089(11) -0.0138(12)
C34 0.0459(15) 0.0491(15) 0.0372(15) -0.0103(12) 0.0157(13) -0.0110(12)
C35 0.0446(15) 0.0412(14) 0.0339(14) -0.0036(11) 0.0155(12) -0.0022(11)
C36 0.0395(14) 0.0491(15) 0.0355(14) 0.0109(11) 0.0195(12) 0.0100(11)
C37 0.0320(13) 0.0440(13) 0.0289(13) 0.0056(10) 0.0175(11) 0.0031(10)
C38 0.0310(13) 0.0581(16) 0.0254(12) 0.0024(11) 0.0129(10) -0.0037(11)
C39 0.0280(12) 0.0461(13) 0.0242(11) 0.0032(10) 0.0136(10) -0.0012(10)
O8 0.0433(10) 0.0369(9) 0.0294(9) -0.0072(7) 0.0153(8) -0.0026(7)

loop_
_atom_type_symbol
_atom_type_description
_atom_type_scat_dispersion_real
_atom_type_scat_dispersion_imag
_atom_type_scat_source
C C 0.0033 0.0016 'International Tables Vol C Tables 4.2.6.8 and 6.1.1.4'
H H 0.0000 0.0000 'International Tables Vol C Tables 4.2.6.8 and 6.1.1.4'
N N 0.0061 0.0033 'International Tables Vol C Tables 4.2.6.8 and 6.1.1.4'
O O 0.0106 0.0060 'International Tables Vol C Tables 4.2.6.8 and 6.1.1.4'
Pr Pr -0.2180 2.8214 'International Tables Vol C Tables 4.2.6.8 and 6.1.1.4'

loop_
_geom_angle_atom_site_label_1
_geom_angle_atom_site_label_2
_geom_angle_atom_site_label_3
_geom_angle_site_symmetry_1
_geom_angle_site_symmetry_3
_geom_angle
O5 Pr1 O7 3_656 . 73.34(5)
O5 Pr1 O8 3_656 3_656 77.97(5)
O7 Pr1 O8 . 3_656 134.03(5)
O5 Pr1 O2 3_656 . 87.11(6)
O7 Pr1 O2 . . 85.58(6)
O8 Pr1 O2 3_656 . 128.21(5)
O5 Pr1 O1 3_656 . 77.06(5)
O7 Pr1 O1 . . 128.56(6)
O8 Pr1 O1 3_656 . 76.72(5)
O2 Pr1 O1 . . 51.55(5)
O5 Pr1 O4 3_656 . 123.14(5)
O7 Pr1 O4 . . 89.95(5)
O8 Pr1 O4 3_656 . 76.57(5)
O2 Pr1 O4 . . 146.62(6)
O1 Pr1 O4 . . 141.43(5)
O5 Pr1 N1 3_656 . 145.74(6)
O7 Pr1 N1 . . 139.03(6)
O8 Pr1 N1 3_656 . 80.60(5)
O2 Pr1 N1 . . 85.49(6)
O1 Pr1 N1 . . 72.18(6)
O4 Pr1 N1 . . 76.43(5)
O5 Pr1 O5 3_656 . 73.81(5)
O7 Pr1 O5 . . 69.40(5)
O8 Pr1 O5 3_656 . 68.52(5)
O2 Pr1 O5 . . 151.85(6)
O1 Pr1 O5 . . 138.28(5)
O4 Pr1 O5 . . 49.65(5)
N1 Pr1 O5 . . 121.82(5)
O5 Pr1 N2 3_656 . 148.38(6)
O7 Pr1 N2 . . 77.14(5)
O8 Pr1 N2 3_656 . 132.35(5)
O2 Pr1 N2 . . 79.51(6)
O1 Pr1 N2 . . 114.34(5)
O4 Pr1 N2 . . 67.27(5)
N1 Pr1 N2 . . 61.92(6)
O5 Pr1 N2 . . 106.09(5)
O5 Pr1 C1 3_656 . 83.26(6)
O7 Pr1 C1 . . 108.79(7)
O8 Pr1 C1 3_656 . 102.53(6)
O2 Pr1 C1 . . 25.89(6)
O1 Pr1 C1 . . 25.82(6)
O4 Pr1 C1 . . 151.81(6)
N1 Pr1 C1 . . 75.66(6)
O5 Pr1 C1 . . 156.59(6)
N2 Pr1 C1 . . 95.86(6)
O5 Pr1 C10 3_656 . 98.88(6)
O7 Pr1 C10 . . 78.82(6)
O8 Pr1 C10 3_656 . 70.96(5)
O2 Pr1 C10 . . 160.83(6)
O1 Pr1 C10 . . 147.52(6)
O4 Pr1 C10 . . 24.45(5)
N1 Pr1 C10 . . 98.99(6)
O5 Pr1 C10 . . 25.20(5)
N2 Pr1 C10 . . 86.16(6)
C1 Pr1 C10 . . 172.38(7)
O5 Pr1 Pr1 3_656 3_656 39.05(4)
O7 Pr1 Pr1 . 3_656 66.36(4)
O8 Pr1 Pr1 3_656 3_656 68.66(4)
O2 Pr1 Pr1 . 3_656 123.26(4)
O1 Pr1 Pr1 . 3_656 110.90(4)
O4 Pr1 Pr1 . 3_656 84.26(3)
N1 Pr1 Pr1 . 3_656 146.78(4)
O5 Pr1 Pr1 . 3_656 34.76(3)
N2 Pr1 Pr1 . 3_656 133.43(4)
C1 Pr1 Pr1 . 3_656 122.16(5)
C10 Pr1 Pr1 . 3_656 59.87(4)
C1 O1 Pr1 . . 92.14(14)
C1 O2 Pr1 . . 93.02(15)
C4 O3 C2 . . 119.1(2)
C10 O4 Pr1 . . 97.21(13)
C10 O5 Pr1 . 3_656 162.15(15)
C10 O5 Pr1 . . 90.62(13)
Pr1 O5 Pr1 3_656 . 106.19(5)
C13 O6 C11 . . 117.61(19)
C19 O7 Pr1 . . 140.05(15)
C22 O9 C20 . . 119.6(2)
C35 N1 C39 . . 118.2(2)
C35 N1 Pr1 . . 120.41(15)
C39 N1 Pr1 . . 120.78(14)
C28 N2 C37 . . 117.5(2)
C28 N2 Pr1 . . 122.93(16)
C37 N2 Pr1 . . 118.46(14)
O1 C1 O2 . . 122.5(2)
O1 C1 C2 . . 119.3(2)
O2 C1 C2 . . 118.1(2)
O1 C1 Pr1 . . 62.04(12)
O2 C1 Pr1 . . 61.09(12)
C2 C1 Pr1 . . 173.89(17)
O3 C2 C3 . . 106.5(2)
O3 C2 C1 . . 111.9(2)
C3 C2 C1 . . 109.7(2)
O3 C2 H2 . . 109.5
C3 C2 H2 . . 109.5
C1 C2 H2 . . 109.5
C2 C3 H3A . . 109.5
C2 C3 H3B . . 109.5
H3A C3 H3B . . 109.5
C2 C3 H3C . . 109.5
H3A C3 H3C . . 109.5
H3B C3 H3C . . 109.5
C9 C4 O3 . . 115.2(3)
C9 C4 C5 . . 120.1(3)
O3 C4 C5 . . 124.7(2)
C4 C5 C6 . . 118.6(3)
C4 C5 H5 . . 120.7
C6 C5 H5 . . 120.7
C7 C6 C5 . . 121.2(3)
C7 C6 H6 . . 119.4
C5 C6 H6 . . 119.4
C6 C7 C8 . . 119.2(3)
C6 C7 H7 . . 120.4
C8 C7 H7 . . 120.4
C9 C8 C7 . . 120.5(3)
C9 C8 H8 . . 119.8
C7 C8 H8 . . 119.8
C8 C9 C4 . . 120.4(3)
C8 C9 H9 . . 119.8
C4 C9 H9 . . 119.8
O4 C10 O5 . . 122.5(2)
O4 C10 C11 . . 120.57(19)
O5 C10 C11 . . 116.88(19)
O4 C10 Pr1 . . 58.35(11)
O5 C10 Pr1 . . 64.18(11)
C11 C10 Pr1 . . 178.35(16)
O6 C11 C12 . . 106.9(2)
O6 C11 C10 . . 111.47(19)
C12 C11 C10 . . 110.0(2)
O6 C11 H11 . . 109.5
C12 C11 H11 . . 109.5
C10 C11 H11 . . 109.5
C11 C12 H12A . . 109.5
C11 C12 H12B . . 109.5
H12A C12 H12B . . 109.5
C11 C12 H12C . . 109.5
H12A C12 H12C . . 109.5
H12B C12 H12C . . 109.5
C18 C13 O6 . . 116.3(2)
C18 C13 C14 . . 119.2(3)
O6 C13 C14 . . 124.4(3)
C13 C14 C15 . . 119.4(3)
C13 C14 H14 . . 120.3
C15 C14 H14 . . 120.3
C16 C15 C14 . . 121.7(4)
C16 C15 H15 . . 119.2
C14 C15 H15 . . 119.2
C15 C16 C17 . . 118.9(3)
C15 C16 H16 . . 120.6
C17 C16 H16 . . 120.6
C16 C17 C18 . . 120.1(3)
C16 C17 H17 . . 119.9
C18 C17 H17 . . 119.9
C13 C18 C17 . . 120.7(3)
C13 C18 H18 . . 119.7
C17 C18 H18 . . 119.7
O8 C19 O7 . . 126.9(2)
O8 C19 C20 . . 119.4(2)
O7 C19 C20 . . 113.7(2)
O9 C20 C21 . . 107.2(2)
O9 C20 C19 . . 115.1(2)
C21 C20 C19 . . 110.1(2)
O9 C20 H20 . . 108.1
C21 C20 H20 . . 108.1
C19 C20 H20 . . 108.1
C20 C21 H21A . . 109.5
C20 C21 H21B . . 109.5
H21A C21 H21B . . 109.5
C20 C21 H21C . . 109.5
H21A C21 H21C . . 109.5
H21B C21 H21C . . 109.5
C27 C22 O9 . . 125.9(2)
C27 C22 C23 . . 120.3(3)
O9 C22 C23 . . 113.7(3)
C24 C23 C22 . . 119.0(4)
C24 C23 H23 . . 120.5
C22 C23 H23 . . 120.5
C25 C24 C23 . . 120.8(4)
C25 C24 H24 . . 119.6
C23 C24 H24 . . 119.6
C26 C25 C24 . . 119.9(4)
C26 C25 H25 . . 120.1
C24 C25 H25 . . 120.1
C25 C26 C27 . . 120.8(4)
C25 C26 H26 . . 119.6
C27 C26 H26 . . 119.6
C22 C27 C26 . . 119.3(3)
C22 C27 H27 . . 120.4
C26 C27 H27 . . 120.4
N2 C28 C29 . . 123.8(2)
N2 C28 H28 . . 118.1
C29 C28 H28 . . 118.1
C30 C29 C28 . . 118.9(3)
C30 C29 H29 . . 120.6
C28 C29 H29 . . 120.6
C29 C30 C36 . . 119.9(2)
C29 C30 H30 . . 120.0
C36 C30 H30 . . 120.0
C32 C31 C36 . . 121.4(2)
C32 C31 H31 . . 119.3
C36 C31 H31 . . 119.3
C31 C32 C38 . . 121.4(2)
C31 C32 H32A . . 119.3
C38 C32 H32A . . 119.3
C34 C33 C38 . . 119.9(2)
C34 C33 H33 . . 120.0
C38 C33 H33 . . 120.0
C33 C34 C35 . . 119.0(2)
C33 C34 H34 . . 120.5
C35 C34 H34 . . 120.5
N1 C35 C34 . . 123.2(2)
N1 C35 H35 . . 118.4
C34 C35 H35 . . 118.4
C30 C36 C37 . . 117.4(2)
C30 C36 C31 . . 123.4(2)
C37 C36 C31 . . 119.2(2)
N2 C37 C36 . . 122.4(2)
N2 C37 C39 . . 118.3(2)
C36 C37 C39 . . 119.3(2)
C33 C38 C39 . . 117.8(2)
C33 C38 C32 . . 123.4(2)
C39 C38 C32 . . 118.8(2)
N1 C39 C38 . . 121.8(2)
N1 C39 C37 . . 118.3(2)
C38 C39 C37 . . 119.9(2)
C19 O8 Pr1 . 3_656 134.83(14)

loop_
_geom_bond_atom_site_label_1
_geom_bond_atom_site_label_2
_geom_bond_site_symmetry_2
_geom_bond_distance
_geom_bond_publ_flag
Pr1 O5 3_656 2.4215(15) y
Pr1 O7 . 2.4320(15) y
Pr1 O8 3_656 2.4657(15) y
Pr1 O2 . 2.5117(17) y
Pr1 O1 . 2.5324(16) y
Pr1 O4 . 2.5501(15) y
Pr1 N1 . 2.6199(18) y
Pr1 O5 . 2.6755(15) y
Pr1 N2 . 2.6782(18) y
Pr1 Pr1 3_656 4.0785(2) ?
O1 C1 . 1.249(3) ?
O2 C1 . 1.253(3) ?
O3 C4 . 1.377(3) ?
O3 C2 . 1.417(3) ?
O4 C10 . 1.240(3) ?
O5 C10 . 1.266(3) ?
O5 Pr1 3_656 2.4215(15) ?
O6 C13 . 1.368(3) ?
O6 C11 . 1.425(3) ?
O7 C19 . 1.257(3) ?
O9 C22 . 1.371(3) ?
O9 C20 . 1.413(3) ?
N1 C35 . 1.327(3) ?
N1 C39 . 1.359(3) ?
N2 C28 . 1.317(3) ?
N2 C37 . 1.363(3) ?
C1 C2 . 1.534(3) ?
C2 C3 . 1.515(4) ?
C2 H2 . 0.9800 ?
C3 H3A . 0.9600 ?
C3 H3B . 0.9600 ?
C3 H3C . 0.9600 ?
C4 C9 . 1.376(4) ?
C4 C5 . 1.380(4) ?
C5 C6 . 1.386(4) ?
C5 H5 . 0.9300 ?
C6 C7 . 1.371(5) ?
C6 H6 . 0.9300 ?
C7 C8 . 1.374(5) ?
C7 H7 . 0.9300 ?
C8 C9 . 1.364(4) ?
C8 H8 . 0.9300 ?
C9 H9 . 0.9300 ?
C10 C11 . 1.519(3) ?
C11 C12 . 1.510(3) ?
C11 H11 . 0.9800 ?
C12 H12A . 0.9600 ?
C12 H12B . 0.9600 ?
C12 H12C . 0.9600 ?
C13 C18 . 1.368(4) ?
C13 C14 . 1.372(4) ?
C14 C15 . 1.382(5) ?
C14 H14 . 0.9300 ?
C15 C16 . 1.351(5) ?
C15 H15 . 0.9300 ?
C16 C17 . 1.374(5) ?
C16 H16 . 0.9300 ?
C17 C18 . 1.376(5) ?
C17 H17 . 0.9300 ?
C18 H18 . 0.9300 ?
C19 O8 . 1.247(3) ?
C19 C20 . 1.529(3) ?
C20 C21 . 1.510(4) ?
C20 H20 . 0.9800 ?
C21 H21A . 0.9600 ?
C21 H21B . 0.9600 ?
C21 H21C . 0.9600 ?
C22 C27 . 1.369(4) ?
C22 C23 . 1.381(4) ?
C23 C24 . 1.373(6) ?
C23 H23 . 0.9300 ?
C24 C25 . 1.358(6) ?
C24 H24 . 0.9300 ?
C25 C26 . 1.357(6) ?
C25 H25 . 0.9300 ?
C26 C27 . 1.374(4) ?
C26 H26 . 0.9300 ?
C27 H27 . 0.9300 ?
C28 C29 . 1.393(4) ?
C28 H28 . 0.9300 ?
C29 C30 . 1.356(4) ?
C29 H29 . 0.9300 ?
C30 C36 . 1.395(4) ?
C30 H30 . 0.9300 ?
C31 C32 . 1.335(4) ?
C31 C36 . 1.432(4) ?
C31 H31 . 0.9300 ?
C32 C38 . 1.429(3) ?
C32 H32A . 0.9300 ?
C33 C34 . 1.355(4) ?
C33 C38 . 1.398(3) ?
C33 H33 . 0.9300 ?
C34 C35 . 1.397(3) ?
C34 H34 . 0.9300 ?
C35 H35 . 0.9300 ?
C36 C37 . 1.407(3) ?
C37 C39 . 1.435(3) ?
C38 C39 . 1.414(3) ?
O8 Pr1 3_656 2.4657(15) ?
